data_7103034
loop_
_publ_author_name
'Frisci\'c, Tomislav'
'F\'abi\'an, L\'aszl\'o'
'Burley, Jonathan C'
'Reid, David G'
'Duer, Melinda J'
'Jones, William'

_publ_section_title
;
 Exploring the relationship between cocrystal stability and symmetry:
 is Wallach's rule applicable to multi-component solids?
;
_journal_issue 14
_journal_name_full 'Chemical communications (Cambridge, England)'
_journal_page_first 1644
_journal_page_last 1646
_journal_paper_doi 10.1039/b717532a
_journal_year 2008
_chemical_formula_sum 'C11 H14 N4 O7'
_chemical_formula_weight 314.25
_chemical_name_common 'theophylline - DL-malic acid 1/1'
_chemical_name_systematic
;
theophylline - DL-malic acid 1/1
;
_space_group_IT_number 14
_symmetry_cell_setting monoclinic
_symmetry_space_group_name_Hall '-P 2yn'
_symmetry_space_group_name_H-M 'P 1 21/n 1'
_audit_creation_date 2007-07-25T11:13
_audit_creation_method 'from EXP file using GSAS2CIF'
_audit_update_record ' 2007-07-25T11:13 Initial CIF as created by GSAS2CIF'
_cell_angle_alpha 90.0
_cell_angle_beta 106.4298(17)
_cell_angle_gamma 90.0
_cell_formula_units_Z 4
_cell_length_a 14.9572(8)
_cell_length_b 6.07159(26)
_cell_length_c 15.5163(6)
_cell_measurement_reflns_used 422
_cell_measurement_temperature 293
_cell_measurement_theta_max 30
_cell_measurement_theta_min 4.17
_cell_volume 1351.56(14)
_computing_structure_refinement GSAS
_exptl_absorpt_coefficient_mu 0
_exptl_absorpt_correction_type none
_exptl_crystal_density_diffrn 1.544
_exptl_crystal_description powder
_exptl_crystal_F_000 656.0
_pd_block_id 2007-07-25T11:13|TOMISLAV_F10|Burley|Overall
_pd_char_colour white
_pd_phase_name TP-DLmal
_refine_diff_density_max 0.106
_refine_diff_density_min -0.087
_refine_ls_extinction_coef 0
_refine_ls_extinction_method none
_refine_ls_goodness_of_fit_all 2.98
_refine_ls_hydrogen_treatment mixed
_refine_ls_matrix_type full
_refine_ls_number_constraints 0
_refine_ls_number_parameters 119
_refine_ls_number_reflns 422
_refine_ls_number_restraints 111
_refine_ls_restrained_S_all 2.98
_refine_ls_restrained_S_obs 2.98
_refine_ls_shift/su_max 0.02
_refine_ls_shift/su_mean 0.01
_refine_ls_structure_factor_coef Inet
_refine_ls_weighting_details 'Rietveld refinement'
_refine_ls_weighting_scheme sigma
_cod_data_source_file b717532a.txt
_cod_data_source_block theophylline-DLmalic_acid_(1/1)
_cod_depositor_comments
;
The following automatic conversions were performed:
'_geom_bond_publ_flag' value 'N' changed to 'n' according to
'/home/saulius/struct/CIF-dictionaries/cif_core.dic' dictionary named
'cif_core.dic' version 2.4.1 from 2010-06-29 (66
times).

'_geom_angle_publ_flag' value 'N' changed to 'n' according to
'/home/saulius/struct/CIF-dictionaries/cif_core.dic' dictionary named
'cif_core.dic' version 2.4.1 from 2010-06-29 (43 times).

Automatic conversion script
Id: cif_fix_enum 1527 2010-12-29 10:47:43Z saulius 
;
_cod_original_sg_symbol_H-M 'P 21/n'
_cod_database_code 7103034

loop_
_symmetry_equiv_pos_site_id
_symmetry_equiv_pos_as_xyz
1 +x,+y,+z
2 -x+1/2,+y+1/2,-z+1/2
-1 -x,-y,-z
-2 +x+1/2,-y+1/2,+z+1/2

loop_
_atom_site_type_symbol
_atom_site_label
_atom_site_fract_x
_atom_site_fract_y
_atom_site_fract_z
_atom_site_occupancy
_atom_site_thermal_displace_type
_atom_site_U_iso_or_equiv
_atom_site_symmetry_multiplicity
O O1 0.6103(7) 0.3751(17) 0.4702(8) 1.0 Uiso 0.1544(25) 4
O O2 0.7076(6) 0.1030(15) 0.5351(7) 1.0 Uiso 0.1544(25) 4
O O3 0.9281(6) 0.6464(16) 0.5665(8) 1.0 Uiso 0.1544(25) 4
O O4 0.8001(8) 0.5536(20) 0.6008(7) 1.0 Uiso 0.1544(25) 4
O O5 0.7316(6) 0.5200(17) 0.3815(6) 1.0 Uiso 0.1544(25) 4
C C6 0.6863(6) 0.2798(21) 0.4864(11) 1.0 Uiso 0.1544(25) 4
C C7 0.7547(7) 0.3233(14) 0.4312(6) 1.0 Uiso 0.1544(25) 4
C C8 0.8524(7) 0.3320(18) 0.4955(8) 1.0 Uiso 0.1544(25) 4
C C9 0.8595(7) 0.5171(20) 0.5603(12) 1.0 Uiso 0.1544(25) 4
H H10 0.6592 0.0942 0.5642 1.0 Uiso 0.1544(25) 4
H H11 0.7540(14) 0.1996(23) 0.3951(11) 1.0 Uiso 0.1544(25) 4
H H12 0.7647 0.5105 0.3392 1.0 Uiso 0.1544(25) 4
H H13 0.8678(34) 0.210(8) 0.537(4) 1.0 Uiso 0.1544(25) 4
H H14 0.8949(16) 0.357(16) 0.4593(17) 1.0 Uiso 0.1544(25) 4
H H15 0.9309 0.7412 0.6046 1.0 Uiso 0.1544(25) 4
N N16 0.5458(7) 0.2680(17) 0.2120(10) 1.0 Uiso 0.1544(25) 4
C C17 0.4707(8) 0.3737(20) 0.2333(11) 1.0 Uiso 0.1544(25) 4
N N18 0.4300(7) 0.2595(18) 0.2860(9) 1.0 Uiso 0.1544(25) 4
C C19 0.4707(8) 0.0662(21) 0.3271(12) 1.0 Uiso 0.1544(25) 4
C C20 0.5505(7) -0.0121(18) 0.3142(10) 1.0 Uiso 0.1544(25) 4
C C21 0.5903(7) 0.0673(18) 0.2493(10) 1.0 Uiso 0.1544(25) 4
N N22 0.5621(7) -0.2188(18) 0.3542(9) 1.0 Uiso 0.1544(25) 4
C C23 0.5041(11) -0.2252(19) 0.4055(12) 1.0 Uiso 0.1544(25) 4
N N24 0.4427(7) -0.0607(25) 0.3878(9) 1.0 Uiso 0.1544(25) 4
C C25 0.5929(9) 0.4035(20) 0.1564(8) 1.0 Uiso 0.1544(25) 4
O O26 0.4354(7) 0.5405(18) 0.1928(8) 1.0 Uiso 0.1544(25) 4
C C27 0.3382(7) 0.3307(20) 0.2932(10) 1.0 Uiso 0.1544(25) 4
O O28 0.6655(7) 0.0166(19) 0.2444(8) 1.0 Uiso 0.1544(25) 4
H H29 0.6077(26) -0.322(4) 0.354(4) 1.0 Uiso 0.1544(25) 4
H H30 0.5027(26) -0.345(7) 0.442(4) 1.0 Uiso 0.1544(25) 4
H H31 0.5574(33) 0.535(9) 0.136(8) 1.0 Uiso 0.1544(25) 4
H H32 0.6541(32) 0.445(17) 0.1921(23) 1.0 Uiso 0.1544(25) 4
H H33 0.598(7) 0.319(10) 0.105(5) 1.0 Uiso 0.1544(25) 4
H H34 0.3257(20) 0.478(7) 0.270(7) 1.0 Uiso 0.1544(25) 4
H H35 0.2910(11) 0.233(9) 0.259(6) 1.0 Uiso 0.1544(25) 4
H H36 0.3377(28) 0.327(16) 0.3552(15) 1.0 Uiso 0.1544(25) 4

loop_
_atom_type_symbol
_atom_type_number_in_cell
O 28.0
C 44.0
H 56.0
N 16.0

loop_
_geom_angle_atom_site_label_1
_geom_angle_atom_site_label_2
_geom_angle_atom_site_label_3
_geom_angle
_geom_angle_site_symmetry_1
_geom_angle_site_symmetry_2
_geom_angle_site_symmetry_3
_geom_angle_publ_flag
C6 O2 H10 103.1(7) 1_555 . 1_555 n
C9 O3 H15 111.3(8) 1_555 . 1_555 n
C7 O5 H12 103.7(7) 1_555 . 1_555 n
O1 C6 O2 124.4(6) 1_555 . 1_555 n
O5 C7 H11 113.2(8) 1_555 . 1_555 n
C9 C8 H13 100(5) 1_555 . 1_555 n
C9 C8 H14 110(5) 1_555 . 1_555 n
H13 C8 H14 115.6(12) 1_555 . 1_555 n
O3 C9 O4 121.8(7) 1_555 . 1_555 n
O3 C9 C8 114.6(8) 1_555 . 1_555 n
O4 C9 C8 123.3(7) 1_555 . 1_555 n
C17 N16 C21 127.1(7) 1_555 . 1_555 n
N16 C17 N18 115.8(6) 1_555 . 1_555 n
N16 C17 O26 120.7(9) 1_555 . 1_555 n
N18 C17 O26 122.3(6) 1_555 . 1_555 n
C17 N18 C19 120.1(6) 1_555 . 1_555 n
C17 N18 C27 119.2(6) 1_555 . 1_555 n
C19 N18 C27 120.6(6) 1_555 . 1_555 n
N18 C19 C20 121.2(7) 1_555 . 1_555 n
N18 C19 N24 127.6(8) 1_555 . 1_555 n
C20 C19 N24 111.0(6) 1_555 . 1_555 n
C19 C20 C21 124.2(7) 1_555 . 1_555 n
C19 C20 N22 104.8(5) 1_555 . 1_555 n
C21 C20 N22 127.7(8) 1_555 . 1_555 n
N16 C21 C20 110.0(7) 1_555 . 1_555 n
N16 C21 O28 122.3(7) 1_555 . 1_555 n
C20 C21 O28 124.2(7) 1_555 . 1_555 n
C20 N22 C23 105.9(7) 1_555 . 1_555 n
C20 N22 H29 127.5(10) 1_555 . 1_555 n
C23 N22 H29 125.8(16) 1_555 . 1_555 n
N22 C23 N24 112.4(9) 1_555 . 1_555 n
N22 C23 H30 121.4(17) 1_555 . 1_555 n
N24 C23 H30 125.5(12) 1_555 . 1_555 n
C19 N24 C23 103.7(7) 1_555 . 1_555 n
H31 C25 H32 108.8(15) 1_555 . 1_555 n
H31 C25 H33 109.7(10) 1_555 . 1_555 n
H32 C25 H33 109.4(10) 1_555 . 1_555 n
N18 C27 H34 109.1(20) 1_555 . 1_555 n
N18 C27 H35 109.4(16) 1_555 . 1_555 n
N18 C27 H36 109.8(9) 1_555 . 1_555 n
H34 C27 H35 109.4(9) 1_555 . 1_555 n
H34 C27 H36 110.0(13) 1_555 . 1_555 n
H35 C27 H36 109.1(12) 1_555 . 1_555 n

loop_
_geom_bond_atom_site_label_1
_geom_bond_atom_site_label_2
_geom_bond_distance
_geom_bond_site_symmetry_1
_geom_bond_site_symmetry_2
_geom_bond_publ_flag
O1 C6 1.236(8) . 1_555 n
O2 C6 1.299(8) . 1_555 n
O2 H10 0.957(7) . 1_555 n
O3 C9 1.274(7) . 1_555 n
O3 H15 0.818(7) . 1_555 n
O4 C9 1.244(8) . 1_555 n
O5 C7 1.411(8) . 1_555 n
O5 H12 0.928(7) . 1_555 n
C6 O1 1.236(8) . 1_555 n
C6 O2 1.299(8) . 1_555 n
C7 O5 1.411(8) . 1_555 n
C7 H11 0.934(9) . 1_555 n
C8 C9 1.492(8) . 1_555 n
C8 H13 0.967(9) . 1_555 n
C8 H14 0.973(9) . 1_555 n
C9 O3 1.274(7) . 1_555 n
C9 O4 1.244(8) . 1_555 n
C9 C8 1.492(8) . 1_555 n
H10 O2 0.957(7) . 1_555 n
H11 C7 0.934(9) . 1_555 n
H12 O5 0.928(7) . 1_555 n
H13 C8 0.967(9) . 1_555 n
H14 C8 0.973(9) . 1_555 n
H15 O3 0.818(7) . 1_555 n
N16 C17 1.412(7) . 1_555 n
N16 C21 1.430(7) . 1_555 n
C17 N16 1.412(7) . 1_555 n
C17 N18 1.342(7) . 1_555 n
C17 O26 1.229(8) . 1_555 n
N18 C17 1.342(7) . 1_555 n
N18 C19 1.391(7) . 1_555 n
N18 C27 1.474(8) . 1_555 n
C19 N18 1.391(7) . 1_555 n
C19 C20 1.352(7) . 1_555 n
C19 N24 1.370(8) . 1_555 n
C20 C19 1.352(7) . 1_555 n
C20 C21 1.392(7) . 1_555 n
C20 N22 1.390(8) . 1_555 n
C21 N16 1.430(7) . 1_555 n
C21 C20 1.392(7) . 1_555 n
C21 O28 1.189(8) . 1_555 n
N22 C20 1.390(8) . 1_555 n
N22 C23 1.333(8) . 1_555 n
N22 H29 0.928(9) . 1_555 n
C23 N22 1.333(8) . 1_555 n
C23 N24 1.333(8) . 1_555 n
C23 H30 0.928(9) . 1_555 n
N24 C19 1.370(8) . 1_555 n
N24 C23 1.333(8) . 1_555 n
C25 H31 0.960(9) . 1_555 n
C25 H32 0.959(9) . 1_555 n
C25 H33 0.962(9) . 1_555 n
O26 C17 1.229(8) . 1_555 n
C27 N18 1.474(8) . 1_555 n
C27 H34 0.964(9) . 1_555 n
C27 H35 0.959(9) . 1_555 n
C27 H36 0.964(9) . 1_555 n
O28 C21 1.189(8) . 1_555 n
H29 N22 0.928(9) . 1_555 n
H30 C23 0.928(9) . 1_555 n
H31 C25 0.960(9) . 1_555 n
H32 C25 0.959(9) . 1_555 n
H33 C25 0.962(9) . 1_555 n
H34 C27 0.964(9) . 1_555 n
H35 C27 0.959(9) . 1_555 n
H36 C27 0.964(9) . 1_555 n

loop_
_pd_block_diffractogram_id
2007-07-25T11:13|TOMISLAV_F10_H_01|Burley|Stoe_Stadi-P

loop_
_pd_phase_block_id
2007-07-25T11:13|TOMISLAV_F10_phase1|Burley||
2007-07-25T11:13|TOMISLAV_F10_phase2|Burley||
2007-07-25T11:13|TOMISLAV_F10_phase3|Burley||
